data_4065256
loop_
_publ_author_name
'Lu, Erli'
'Chen, Yaofeng'
'Leng, Xuebing'

_publ_section_title
;
 Yttrium Anilido Hydride: Synthesis, Structure, and Reactivity
;
_journal_issue 20
_journal_name_full Organometallics
_journal_page_first 5433
_journal_paper_doi 10.1021/om200651c
_journal_volume 30
_journal_year 2011
_chemical_formula_sum 'C38 H62 N5 Y'
_chemical_formula_weight 677.84
_chemical_name_systematic
; 
 ? 
;
_space_group_IT_number 14
_symmetry_cell_setting monoclinic
_symmetry_space_group_name_Hall '-P 2ybc'
_symmetry_space_group_name_H-M 'P 1 21/c 1'
_atom_sites_solution_hydrogens geom
_atom_sites_solution_primary direct
_atom_sites_solution_secondary difmap
_audit_creation_method SHELXL-97
_cell_angle_alpha 90.00
_cell_angle_beta 107.507(3)
_cell_angle_gamma 90.00
_cell_formula_units_Z 4
_cell_length_a 12.916(3)
_cell_length_b 14.940(3)
_cell_length_c 20.858(5)
_cell_measurement_reflns_used 3735
_cell_measurement_temperature 133(2)
_cell_measurement_theta_max 23.22
_cell_measurement_theta_min 2.21
_cell_volume 3838.4(15)
_computing_cell_refinement 'Bruker SAINT'
_computing_data_collection 'Bruker APEX2'
_computing_data_reduction 'Bruker SAINT'
_computing_molecular_graphics 'Bruker SHELXTL'
_computing_publication_material 'Bruker SHELXTL'
_computing_structure_refinement 'SHELXL-97 (Sheldrick, 2008)'
_computing_structure_solution 'SHELXS-97 (Sheldrick, 2008)'
_diffrn_ambient_temperature 133(2)
_diffrn_measured_fraction_theta_full 0.998
_diffrn_measured_fraction_theta_max 0.998
_diffrn_measurement_device_type 'Bruker APEX-II CCD'
_diffrn_measurement_method '\f and \w scans'
_diffrn_radiation_monochromator graphite
_diffrn_radiation_source 'fine-focus sealed tube'
_diffrn_radiation_type MoK\a
_diffrn_radiation_wavelength 0.71073
_diffrn_reflns_av_R_equivalents 0.0832
_diffrn_reflns_av_sigmaI/netI 0.1008
_diffrn_reflns_limit_h_max 14
_diffrn_reflns_limit_h_min -15
_diffrn_reflns_limit_k_max 18
_diffrn_reflns_limit_k_min -17
_diffrn_reflns_limit_l_max 25
_diffrn_reflns_limit_l_min -19
_diffrn_reflns_number 19726
_diffrn_reflns_theta_full 26.00
_diffrn_reflns_theta_max 26.00
_diffrn_reflns_theta_min 1.65
_exptl_absorpt_coefficient_mu 1.550
_exptl_absorpt_correction_T_max 0.7456
_exptl_absorpt_correction_T_min 0.4081
_exptl_absorpt_correction_type multi-scan
_exptl_absorpt_process_details SADABS
_exptl_crystal_density_diffrn 1.173
_exptl_crystal_density_method 'not measured'
_exptl_crystal_F_000 1456
_exptl_crystal_size_max 0.20
_exptl_crystal_size_mid 0.15
_exptl_crystal_size_min 0.10
_refine_diff_density_max 1.725
_refine_diff_density_min -1.351
_refine_diff_density_rms 0.138
_refine_ls_extinction_method none
_refine_ls_goodness_of_fit_ref 1.040
_refine_ls_hydrogen_treatment constr
_refine_ls_matrix_type full
_refine_ls_number_parameters 428
_refine_ls_number_reflns 7527
_refine_ls_number_restraints 36
_refine_ls_restrained_S_all 1.042
_refine_ls_R_factor_all 0.1123
_refine_ls_R_factor_gt 0.0714
_refine_ls_shift/su_max 0.009
_refine_ls_shift/su_mean 0.000
_refine_ls_structure_factor_coef Fsqd
_refine_ls_weighting_details 'calc w=1/[\s^2^(Fo^2^)+(0.1334P)^2^+0.0000P] where P=(Fo^2^+2Fc^2^)/3'
_refine_ls_weighting_scheme calc
_refine_ls_wR_factor_gt 0.1798
_refine_ls_wR_factor_ref 0.2159
_reflns_number_gt 5013
_reflns_number_total 7527
_reflns_threshold_expression >2sigma(I)
_cod_data_source_file om200651c_si_001.cif
_cod_data_source_block mo_dm11404_0m
_cod_depositor_comments
;
The following automatic conversions were performed:

'_symmetry_cell_setting' value 'Monoclinic' changed to 'monoclinic'
according to /home/saulius/struct/CIF-dictionaries/cif_core.dic
dictionary named 'cif_core.dic' version 2.4.1 from
2010-06-29.

'_exptl_absorpt_correction_type' value 'MULTI-SCAN'
changed to 'multi-scan' according to
/home/saulius/struct/CIF-dictionaries/cif_core.dic dictionary named
'cif_core.dic' version 2.4.1 from
2010-06-29.

'_refine_ls_hydrogen_treatment' value 'CONSTR' changed
to 'constr' according to
/home/saulius/struct/CIF-dictionaries/cif_core.dic dictionary named
'cif_core.dic' version 2.4.1 from 2010-06-29.

Automatic conversion script
Id: cif_fix_values 1715 2011-07-08 13:25:40Z adriana 
;
_cod_original_cell_volume 3838.8(14)
_cod_original_sg_symbol_H-M P2(1)/c
_cod_database_code 4065256

loop_
_symmetry_equiv_pos_as_xyz
'x, y, z'
'-x, y+1/2, -z+1/2'
'-x, -y, -z'
'x, -y-1/2, z-1/2'

loop_
_atom_site_label
_atom_site_type_symbol
_atom_site_fract_x
_atom_site_fract_y
_atom_site_fract_z
_atom_site_U_iso_or_equiv
_atom_site_adp_type
_atom_site_occupancy
_atom_site_symmetry_multiplicity
_atom_site_calc_flag
_atom_site_refinement_flags
_atom_site_disorder_assembly
_atom_site_disorder_group
Y1 Y 0.26066(4) 0.04775(3) 0.28755(2) 0.02119(18) Uani 1 1 d . . .
N1 N 0.1076(3) 0.1425(3) 0.25062(19) 0.0240(9) Uani 1 1 d . . .
N2 N 0.1532(3) -0.0047(3) 0.3542(2) 0.0287(10) Uani 1 1 d . . .
N3 N 0.3560(3) -0.0787(3) 0.36103(19) 0.0268(9) Uani 1 1 d . . .
N4 N 0.4115(3) 0.1278(3) 0.3333(2) 0.0266(9) Uani 1 1 d . . .
H4 H 0.4402 0.1002 0.3073 0.032 Uiso 1 1 d R . .
N5 N 0.3079(4) 0.0176(3) 0.1906(2) 0.0279(10) Uani 1 1 d . . .
C1 C -0.0407(5) 0.2411(4) 0.2609(3) 0.0430(15) Uani 1 1 d . . .
H1A H -0.0191 0.2778 0.2281 0.065 Uiso 1 1 calc R . .
H1B H -0.0428 0.2783 0.2991 0.065 Uiso 1 1 calc R . .
H1C H -0.1128 0.2156 0.2396 0.065 Uiso 1 1 calc R . .
C2 C 0.0408(4) 0.1659(3) 0.2853(3) 0.0301(12) Uani 1 1 d . . .
C3 C 0.0369(4) 0.1248(4) 0.3453(3) 0.0336(12) Uani 1 1 d . . .
H3 H -0.0027 0.1566 0.3697 0.040 Uiso 1 1 calc R . .
C4 C 0.0825(4) 0.0447(4) 0.3740(2) 0.0309(12) Uani 1 1 d . . .
C5 C 0.0470(5) 0.0117(5) 0.4323(3) 0.0469(16) Uani 1 1 d . . .
H5A H 0.0152 -0.0481 0.4221 0.070 Uiso 1 1 calc R . .
H5B H -0.0071 0.0528 0.4401 0.070 Uiso 1 1 calc R . .
H5C H 0.1100 0.0089 0.4727 0.070 Uiso 1 1 calc R . .
C6 C 0.1813(5) -0.0930(4) 0.3856(3) 0.0356(13) Uani 1 1 d . . .
H6A H 0.1152 -0.1305 0.3762 0.043 Uiso 1 1 calc R . .
H6B H 0.2114 -0.0861 0.4350 0.043 Uiso 1 1 calc R . .
C7 C 0.2642(4) -0.1384(3) 0.3583(3) 0.0346(13) Uani 1 1 d . . .
H7A H 0.2915 -0.1930 0.3849 0.041 Uiso 1 1 calc R . .
H7B H 0.2290 -0.1567 0.3112 0.041 Uiso 1 1 calc R . .
C8 C 0.4126(4) -0.0499(4) 0.4305(2) 0.0336(12) Uani 1 1 d . . .
H8A H 0.4360 -0.1027 0.4591 0.050 Uiso 1 1 calc R . .
H8B H 0.3633 -0.0140 0.4476 0.050 Uiso 1 1 calc R . .
H8C H 0.4762 -0.0139 0.4308 0.050 Uiso 1 1 calc R . .
C9 C 0.4349(5) -0.1268(4) 0.3339(3) 0.0405(14) Uani 1 1 d . . .
H9A H 0.4940 -0.0861 0.3330 0.061 Uiso 1 1 calc R . .
H9B H 0.3979 -0.1477 0.2882 0.061 Uiso 1 1 calc R . .
H9C H 0.4648 -0.1783 0.3627 0.061 Uiso 1 1 calc R . .
C10 C 0.0874(4) 0.1779(3) 0.1843(2) 0.0237(10) Uani 1 1 d . . .
C11 C 0.1402(4) 0.2558(3) 0.1723(3) 0.0290(11) Uani 1 1 d . . .
C12 C 0.1256(5) 0.2837(4) 0.1072(3) 0.0351(13) Uani 1 1 d . . .
H12 H 0.1618 0.3359 0.0992 0.042 Uiso 1 1 calc R . .
C13 C 0.0588(5) 0.2366(4) 0.0534(3) 0.0375(13) Uani 1 1 d . . .
H13 H 0.0486 0.2568 0.0087 0.045 Uiso 1 1 calc R . .
C14 C 0.0077(5) 0.1610(4) 0.0648(3) 0.0431(15) Uani 1 1 d . . .
H14 H -0.0376 0.1291 0.0274 0.052 Uiso 1 1 calc R . .
C15 C 0.0200(4) 0.1291(3) 0.1297(3) 0.0321(12) Uani 1 1 d . . .
C16 C -0.0382(5) 0.0452(4) 0.1395(3) 0.0452(16) Uani 1 1 d . . .
H16 H -0.0108 0.0281 0.1880 0.054 Uiso 1 1 calc R . .
C17 C -0.0213(6) -0.0334(4) 0.0982(4) 0.064(2) Uani 1 1 d . . .
H17A H -0.0577 -0.0217 0.0505 0.096 Uiso 1 1 calc R . .
H17B H -0.0519 -0.0875 0.1120 0.096 Uiso 1 1 calc R . .
H17C H 0.0566 -0.0420 0.1053 0.096 Uiso 1 1 calc R . .
C18 C -0.1603(6) 0.0652(5) 0.1224(4) 0.066(2) Uani 1 1 d . . .
H18A H -0.1720 0.1109 0.1532 0.098 Uiso 1 1 calc R . .
H18B H -0.1990 0.0103 0.1271 0.098 Uiso 1 1 calc R . .
H18C H -0.1877 0.0870 0.0761 0.098 Uiso 1 1 calc R . .
C19 C 0.2091(5) 0.3123(4) 0.2295(3) 0.0404(14) Uani 1 1 d . . .
H19 H 0.2108 0.2820 0.2725 0.048 Uiso 1 1 calc R . .
C20 C 0.3257(5) 0.3208(5) 0.2278(4) 0.0595(19) Uani 1 1 d . . .
H20A H 0.3585 0.2612 0.2310 0.089 Uiso 1 1 calc R . .
H20B H 0.3673 0.3575 0.2657 0.089 Uiso 1 1 calc R . .
H20C H 0.3264 0.3492 0.1855 0.089 Uiso 1 1 calc R . .
C21 C 0.1599(6) 0.4060(4) 0.2300(4) 0.062(2) Uani 1 1 d . . .
H21A H 0.1681 0.4409 0.1921 0.093 Uiso 1 1 calc R . .
H21B H 0.1977 0.4364 0.2722 0.093 Uiso 1 1 calc R . .
H21C H 0.0827 0.4004 0.2261 0.093 Uiso 1 1 calc R . .
C22 C 0.4775(4) 0.1768(3) 0.3864(2) 0.0230(10) Uani 1 1 d . . .
C23 C 0.5919(4) 0.1838(3) 0.3993(2) 0.0286(11) Uani 1 1 d . A .
C24 C 0.6518(5) 0.2381(4) 0.4508(3) 0.0411(14) Uani 1 1 d . . .
H24 H 0.7280 0.2424 0.4587 0.049 Uiso 1 1 calc R . .
C25 C 0.6047(6) 0.2863(4) 0.4910(3) 0.0478(17) Uani 1 1 d . . .
H25 H 0.6465 0.3252 0.5250 0.057 Uiso 1 1 calc R . .
C26 C 0.4952(5) 0.2762(4) 0.4802(3) 0.0379(14) Uani 1 1 d . . .
H26 H 0.4626 0.3080 0.5086 0.045 Uiso 1 1 calc R . .
C27 C 0.4302(4) 0.2230(3) 0.4308(2) 0.0256(11) Uani 1 1 d . . .
C28 C 0.3125(4) 0.2162(4) 0.4247(3) 0.0337(13) Uani 1 1 d . . .
H28 H 0.2778 0.1785 0.3843 0.040 Uiso 1 1 calc R . .
C29 C 0.2541(6) 0.3057(4) 0.4141(3) 0.0572(19) Uani 1 1 d . . .
H29A H 0.2755 0.3398 0.4563 0.086 Uiso 1 1 calc R . .
H29B H 0.1754 0.2957 0.4002 0.086 Uiso 1 1 calc R . .
H29C H 0.2736 0.3395 0.3792 0.086 Uiso 1 1 calc R . .
C30 C 0.2932(5) 0.1690(4) 0.4858(3) 0.0435(15) Uani 1 1 d . . .
H30A H 0.3241 0.1085 0.4900 0.065 Uiso 1 1 calc R . .
H30B H 0.2151 0.1651 0.4796 0.065 Uiso 1 1 calc R . .
H30C H 0.3283 0.2032 0.5267 0.065 Uiso 1 1 calc R . .
C31 C 0.6473(4) 0.1310(4) 0.3560(3) 0.0376(13) Uani 1 1 d U . .
H31 H 0.6019 0.0836 0.3367 0.045 Uiso 1 1 d R A .
C32 C 0.6951(17) 0.1865(17) 0.3120(12) 0.079(5) Uani 0.50 1 d PU A 1
H32A H 0.6398 0.2275 0.2850 0.118 Uiso 0.50 1 calc PR A 1
H32B H 0.7202 0.1472 0.2821 0.118 Uiso 0.50 1 calc PR A 1
H32C H 0.7565 0.2211 0.3401 0.118 Uiso 0.50 1 calc PR A 1
C33 C 0.746(2) 0.0708(14) 0.3951(14) 0.081(6) Uani 0.50 1 d PU A 1
H33A H 0.7303 0.0424 0.4335 0.121 Uiso 0.50 1 calc PR A 1
H33B H 0.8114 0.1079 0.4113 0.121 Uiso 0.50 1 calc PR A 1
H33C H 0.7584 0.0245 0.3649 0.121 Uiso 0.50 1 calc PR A 1
C32' C 0.6443(11) 0.1866(13) 0.2925(8) 0.040(3) Uani 0.50 1 d PU A 2
H32D H 0.5749 0.2184 0.2766 0.060 Uiso 0.50 1 calc PR A 2
H32E H 0.6522 0.1464 0.2571 0.060 Uiso 0.50 1 calc PR A 2
H32F H 0.7040 0.2300 0.3038 0.060 Uiso 0.50 1 calc PR A 2
C33' C 0.7661(19) 0.1125(14) 0.3926(14) 0.076(6) Uani 0.50 1 d PU A 2
H33D H 0.8057 0.1693 0.4028 0.113 Uiso 0.50 1 calc PR A 2
H33E H 0.7972 0.0758 0.3641 0.113 Uiso 0.50 1 calc PR A 2
H33F H 0.7720 0.0805 0.4346 0.113 Uiso 0.50 1 calc PR A 2
C34 C 0.2525(5) -0.0495(4) 0.1962(3) 0.0347(13) Uani 1 1 d . . .
H34 H 0.2246 -0.1051 0.1762 0.042 Uiso 1 1 calc R . .
C35 C 0.3622(5) 0.0277(4) 0.1365(3) 0.0378(14) Uani 1 1 d . . .
C36 C 0.3964(7) 0.1245(5) 0.1370(4) 0.066(2) Uani 1 1 d . . .
H36A H 0.3347 0.1634 0.1359 0.099 Uiso 1 1 calc R . .
H36B H 0.4204 0.1364 0.0976 0.099 Uiso 1 1 calc R . .
H36C H 0.4561 0.1365 0.1780 0.099 Uiso 1 1 calc R . .
C37 C 0.2852(6) 0.0063(5) 0.0671(3) 0.063(2) Uani 1 1 d . . .
H37A H 0.2678 -0.0577 0.0643 0.095 Uiso 1 1 calc R . .
H37B H 0.3200 0.0217 0.0328 0.095 Uiso 1 1 calc R . .
H37C H 0.2183 0.0412 0.0595 0.095 Uiso 1 1 calc R . .
C38 C 0.4577(6) -0.0344(5) 0.1537(4) 0.065(2) Uani 1 1 d . . .
H38A H 0.5057 -0.0202 0.1987 0.097 Uiso 1 1 calc R . .
H38B H 0.4976 -0.0272 0.1208 0.097 Uiso 1 1 calc R . .
H38C H 0.4324 -0.0963 0.1528 0.097 Uiso 1 1 calc R . .

loop_
_atom_site_aniso_label
_atom_site_aniso_U_11
_atom_site_aniso_U_22
_atom_site_aniso_U_33
_atom_site_aniso_U_23
_atom_site_aniso_U_13
_atom_site_aniso_U_12
Y1 0.0166(3) 0.0252(3) 0.0234(3) 0.00001(19) 0.00847(18) -0.0005(2)
N1 0.015(2) 0.030(2) 0.030(2) 0.0056(18) 0.0118(17) 0.0013(17)
N2 0.024(2) 0.037(3) 0.027(2) 0.0096(19) 0.0100(19) -0.001(2)
N3 0.026(2) 0.029(2) 0.025(2) -0.0043(17) 0.0064(18) 0.0017(18)
N4 0.020(2) 0.029(2) 0.032(2) -0.0117(18) 0.0104(18) 0.0013(18)
N5 0.032(2) 0.033(2) 0.022(2) 0.0029(18) 0.0124(19) 0.008(2)
C1 0.030(3) 0.056(4) 0.050(3) 0.014(3) 0.022(3) 0.016(3)
C2 0.022(3) 0.035(3) 0.033(3) 0.002(2) 0.008(2) 0.003(2)
C3 0.021(3) 0.053(4) 0.033(3) 0.004(2) 0.017(2) 0.006(2)
C4 0.020(3) 0.053(3) 0.023(2) 0.009(2) 0.012(2) 0.001(2)
C5 0.041(4) 0.075(4) 0.034(3) 0.017(3) 0.024(3) 0.002(3)
C6 0.035(3) 0.039(3) 0.035(3) 0.012(2) 0.014(3) -0.005(3)
C7 0.040(3) 0.029(3) 0.031(3) 0.005(2) 0.005(2) -0.004(2)
C8 0.030(3) 0.039(3) 0.030(3) -0.004(2) 0.005(2) 0.003(2)
C9 0.037(3) 0.037(3) 0.047(3) -0.003(3) 0.011(3) 0.013(3)
C10 0.021(3) 0.026(3) 0.027(2) 0.007(2) 0.011(2) 0.004(2)
C11 0.025(3) 0.030(3) 0.036(3) 0.001(2) 0.016(2) 0.000(2)
C12 0.044(4) 0.025(3) 0.047(3) 0.006(2) 0.030(3) -0.001(2)
C13 0.049(4) 0.037(3) 0.032(3) 0.012(2) 0.020(3) 0.001(3)
C14 0.048(4) 0.046(4) 0.031(3) 0.005(3) 0.005(3) -0.008(3)
C15 0.030(3) 0.029(3) 0.035(3) 0.008(2) 0.006(2) -0.004(2)
C16 0.044(4) 0.047(4) 0.036(3) 0.014(3) -0.003(3) -0.022(3)
C17 0.037(4) 0.055(4) 0.084(5) 0.016(4) -0.008(4) -0.021(3)
C18 0.049(4) 0.085(5) 0.063(4) 0.009(4) 0.018(4) -0.030(4)
C19 0.046(4) 0.032(3) 0.041(3) -0.002(3) 0.010(3) -0.013(3)
C20 0.043(4) 0.051(4) 0.080(5) -0.003(4) 0.011(4) -0.020(3)
C21 0.081(5) 0.051(4) 0.062(4) -0.020(3) 0.032(4) -0.009(4)
C22 0.027(3) 0.013(2) 0.027(2) 0.0089(18) 0.005(2) 0.0007(19)
C23 0.024(3) 0.031(3) 0.033(3) 0.006(2) 0.012(2) -0.005(2)
C24 0.030(3) 0.047(3) 0.043(3) 0.006(3) 0.006(3) -0.019(3)
C25 0.063(5) 0.040(3) 0.033(3) -0.004(3) 0.004(3) -0.026(3)
C26 0.053(4) 0.032(3) 0.032(3) -0.006(2) 0.017(3) -0.005(3)
C27 0.035(3) 0.020(2) 0.023(2) -0.0017(19) 0.010(2) 0.001(2)
C28 0.031(3) 0.039(3) 0.031(3) -0.012(2) 0.010(2) 0.015(2)
C29 0.062(5) 0.053(4) 0.050(4) -0.015(3) 0.008(3) 0.031(4)
C30 0.032(3) 0.061(4) 0.045(3) -0.010(3) 0.023(3) 0.002(3)
C31 0.023(3) 0.050(3) 0.042(3) -0.001(3) 0.013(2) -0.005(2)
C32 0.090(12) 0.083(9) 0.086(12) 0.017(9) 0.061(10) 0.003(11)
C33 0.081(11) 0.073(12) 0.073(9) 0.002(11) 0.001(9) 0.033(11)
C32' 0.037(8) 0.050(7) 0.043(8) 0.002(6) 0.028(6) -0.005(7)
C33' 0.052(9) 0.084(13) 0.085(9) -0.021(12) 0.012(8) 0.028(10)
C34 0.038(3) 0.033(3) 0.031(3) -0.002(2) 0.006(2) -0.001(3)
C35 0.047(4) 0.049(4) 0.022(2) -0.001(2) 0.016(3) 0.009(3)
C36 0.088(6) 0.069(5) 0.057(4) 0.011(4) 0.047(4) -0.012(4)
C37 0.073(5) 0.085(5) 0.031(3) 0.005(3) 0.016(3) 0.017(4)
C38 0.058(5) 0.096(6) 0.051(4) 0.015(4) 0.033(4) 0.032(4)

loop_
_atom_type_symbol
_atom_type_description
_atom_type_scat_dispersion_real
_atom_type_scat_dispersion_imag
_atom_type_scat_source
C C 0.0033 0.0016 'International Tables Vol C Tables 4.2.6.8 and 6.1.1.4'
H H 0.0000 0.0000 'International Tables Vol C Tables 4.2.6.8 and 6.1.1.4'
N N 0.0061 0.0033 'International Tables Vol C Tables 4.2.6.8 and 6.1.1.4'
Y Y -2.7962 3.5667 'International Tables Vol C Tables 4.2.6.8 and 6.1.1.4'

loop_
_geom_angle_atom_site_label_1
_geom_angle_atom_site_label_2
_geom_angle_atom_site_label_3
_geom_angle
N4 Y1 N5 92.97(15)
N4 Y1 N1 110.74(15)
N5 Y1 N1 104.18(14)
N4 Y1 N2 120.90(15)
N5 Y1 N2 142.95(16)
N1 Y1 N2 79.01(14)
N4 Y1 C34 119.45(18)
N5 Y1 C34 31.03(17)
N1 Y1 C34 105.92(16)
N2 Y1 C34 112.06(18)
N4 Y1 N3 86.43(14)
N5 Y1 N3 100.16(14)
N1 Y1 N3 149.12(14)
N2 Y1 N3 70.11(14)
C34 Y1 N3 85.66(16)
N4 Y1 H4 21.1
N5 Y1 H4 73.5
N1 Y1 H4 122.6
N2 Y1 H4 136.3
C34 Y1 H4 98.5
N3 Y1 H4 82.4
C2 N1 C10 118.1(4)
C2 N1 Y1 126.6(3)
C10 N1 Y1 115.3(3)
C4 N2 C6 117.3(4)
C4 N2 Y1 125.1(3)
C6 N2 Y1 116.6(3)
C7 N3 C8 111.7(4)
C7 N3 C9 109.2(4)
C8 N3 C9 108.6(4)
C7 N3 Y1 101.0(3)
C8 N3 Y1 112.7(3)
C9 N3 Y1 113.4(3)
C22 N4 Y1 150.4(3)
C22 N4 H4 118.9
Y1 N4 H4 87.7
C34 N5 C35 123.7(5)
C34 N5 Y1 76.6(3)
C35 N5 Y1 159.5(4)
C2 C1 H1A 109.5
C2 C1 H1B 109.5
H1A C1 H1B 109.5
C2 C1 H1C 109.5
H1A C1 H1C 109.5
H1B C1 H1C 109.5
N1 C2 C3 124.9(5)
N1 C2 C1 120.7(5)
C3 C2 C1 114.4(5)
C4 C3 C2 129.4(5)
C4 C3 H3 115.3
C2 C3 H3 115.3
N2 C4 C3 125.8(4)
N2 C4 C5 118.2(5)
C3 C4 C5 116.0(5)
C4 C5 H5A 109.5
C4 C5 H5B 109.5
H5A C5 H5B 109.5
C4 C5 H5C 109.5
H5A C5 H5C 109.5
H5B C5 H5C 109.5
N2 C6 C7 110.0(4)
N2 C6 H6A 109.7
C7 C6 H6A 109.7
N2 C6 H6B 109.7
C7 C6 H6B 109.7
H6A C6 H6B 108.2
N3 C7 C6 111.5(4)
N3 C7 H7A 109.3
C6 C7 H7A 109.3
N3 C7 H7B 109.3
C6 C7 H7B 109.3
H7A C7 H7B 108.0
N3 C8 H8A 109.5
N3 C8 H8B 109.5
H8A C8 H8B 109.5
N3 C8 H8C 109.5
H8A C8 H8C 109.5
H8B C8 H8C 109.5
N3 C9 H9A 109.5
N3 C9 H9B 109.5
H9A C9 H9B 109.5
N3 C9 H9C 109.5
H9A C9 H9C 109.5
H9B C9 H9C 109.5
C11 C10 C15 119.9(4)
C11 C10 N1 121.3(4)
C15 C10 N1 118.6(4)
C12 C11 C10 119.6(5)
C12 C11 C19 118.8(5)
C10 C11 C19 121.5(5)
C11 C12 C13 120.8(5)
C11 C12 H12 119.6
C13 C12 H12 119.6
C14 C13 C12 119.7(5)
C14 C13 H13 120.1
C12 C13 H13 120.1
C13 C14 C15 122.0(5)
C13 C14 H14 119.0
C15 C14 H14 119.0
C14 C15 C10 117.9(5)
C14 C15 C16 119.9(5)
C10 C15 C16 122.2(4)
C15 C16 C17 113.9(5)
C15 C16 C18 109.1(5)
C17 C16 C18 109.5(5)
C15 C16 H16 108.1
C17 C16 H16 108.1
C18 C16 H16 108.1
C16 C17 H17A 109.5
C16 C17 H17B 109.5
H17A C17 H17B 109.5
C16 C17 H17C 109.5
H17A C17 H17C 109.5
H17B C17 H17C 109.5
C16 C18 H18A 109.5
C16 C18 H18B 109.5
H18A C18 H18B 109.5
C16 C18 H18C 109.5
H18A C18 H18C 109.5
H18B C18 H18C 109.5
C11 C19 C20 112.3(5)
C11 C19 C21 111.6(5)
C20 C19 C21 109.7(5)
C11 C19 H19 107.7
C20 C19 H19 107.7
C21 C19 H19 107.7
C19 C20 H20A 109.5
C19 C20 H20B 109.5
H20A C20 H20B 109.5
C19 C20 H20C 109.5
H20A C20 H20C 109.5
H20B C20 H20C 109.5
C19 C21 H21A 109.5
C19 C21 H21B 109.5
H21A C21 H21B 109.5
C19 C21 H21C 109.5
H21A C21 H21C 109.5
H21B C21 H21C 109.5
N4 C22 C23 122.9(4)
N4 C22 C27 119.5(4)
C23 C22 C27 117.6(4)
C24 C23 C22 119.7(5)
C24 C23 C31 120.7(5)
C22 C23 C31 119.6(4)
C25 C24 C23 122.2(5)
C25 C24 H24 118.9
C23 C24 H24 118.9
C26 C25 C24 117.7(5)
C26 C25 H25 121.1
C24 C25 H25 121.1
C27 C26 C25 123.8(5)
C27 C26 H26 118.1
C25 C26 H26 118.1
C26 C27 C22 118.8(5)
C26 C27 C28 118.9(5)
C22 C27 C28 122.3(4)
C27 C28 C29 113.7(5)
C27 C28 C30 112.0(4)
C29 C28 C30 109.0(5)
C27 C28 H28 107.3
C29 C28 H28 107.3
C30 C28 H28 107.3
C28 C29 H29A 109.5
C28 C29 H29B 109.5
H29A C29 H29B 109.5
C28 C29 H29C 109.5
H29A C29 H29C 109.5
H29B C29 H29C 109.5
C28 C30 H30A 109.5
C28 C30 H30B 109.5
H30A C30 H30B 109.5
C28 C30 H30C 109.5
H30A C30 H30C 109.5
H30B C30 H30C 109.5
C32 C31 C33' 82.5(13)
C32 C31 C23 115.3(11)
C33' C31 C23 112.2(11)
C32 C31 C32' 24.8(9)
C33' C31 C32' 106.7(12)
C23 C31 C32' 109.4(8)
C32 C31 C33 102.3(14)
C33' C31 C33 25.4(12)
C23 C31 C33 116.1(12)
C32' C31 C33 123.7(13)
C32 C31 H31 118.5
C33' C31 H31 119.2
C23 C31 H31 107.6
C32' C31 H31 100.8
C33 C31 H31 95.5
C31 C32 H32A 109.5
C31 C32 H32B 109.5
H32A C32 H32B 109.5
C31 C32 H32C 109.5
H32A C32 H32C 109.5
H32B C32 H32C 109.5
C31 C33 H33A 109.5
C31 C33 H33B 109.5
H33A C33 H33B 109.5
C31 C33 H33C 109.5
H33A C33 H33C 109.5
H33B C33 H33C 109.5
C31 C32' H32D 109.5
C31 C32' H32E 109.5
H32D C32' H32E 109.5
C31 C32' H32F 109.5
H32D C32' H32F 109.5
H32E C32' H32F 109.5
C31 C33' H33D 109.5
C31 C33' H33E 109.5
H33D C33' H33E 109.5
C31 C33' H33F 109.5
H33D C33' H33F 109.5
H33E C33' H33F 109.5
N5 C34 Y1 72.4(3)
N5 C34 H34 143.8
Y1 C34 H34 143.8
C38 C35 N5 107.2(5)
C38 C35 C36 111.9(6)
N5 C35 C36 106.9(4)
C38 C35 C37 110.7(5)
N5 C35 C37 112.0(5)
C36 C35 C37 108.3(5)
C35 C36 H36A 109.5
C35 C36 H36B 109.5
H36A C36 H36B 109.5
C35 C36 H36C 109.5
H36A C36 H36C 109.5
H36B C36 H36C 109.5
C35 C37 H37A 109.5
C35 C37 H37B 109.5
H37A C37 H37B 109.5
C35 C37 H37C 109.5
H37A C37 H37C 109.5
H37B C37 H37C 109.5
C35 C38 H38A 109.5
C35 C38 H38B 109.5
H38A C38 H38B 109.5
C35 C38 H38C 109.5
H38A C38 H38C 109.5
H38B C38 H38C 109.5

loop_
_geom_bond_atom_site_label_1
_geom_bond_atom_site_label_2
_geom_bond_distance
Y1 N4 2.240(4)
Y1 N5 2.326(4)
Y1 N1 2.365(4)
Y1 N2 2.373(4)
Y1 C34 2.374(5)
Y1 N3 2.510(4)
Y1 H4 2.3641
N1 C2 1.328(6)
N1 C10 1.430(6)
N2 C4 1.333(7)
N2 C6 1.470(7)
N3 C7 1.470(7)
N3 C8 1.477(6)
N3 C9 1.491(6)
N4 C22 1.386(6)
N4 H4 0.8500
N5 C34 1.258(7)
N5 C35 1.504(7)
C1 C2 1.519(7)
C1 H1A 0.9800
C1 H1B 0.9800
C1 H1C 0.9800
C2 C3 1.410(7)
C3 C4 1.387(7)
C3 H3 0.9500
C4 C5 1.506(7)
C5 H5A 0.9800
C5 H5B 0.9800
C5 H5C 0.9800
C6 C7 1.516(8)
C6 H6A 0.9900
C6 H6B 0.9900
C7 H7A 0.9900
C7 H7B 0.9900
C8 H8A 0.9800
C8 H8B 0.9800
C8 H8C 0.9800
C9 H9A 0.9800
C9 H9B 0.9800
C9 H9C 0.9800
C10 C11 1.410(7)
C10 C15 1.411(7)
C11 C12 1.377(7)
C11 C19 1.512(7)
C12 C13 1.386(8)
C12 H12 0.9500
C13 C14 1.364(8)
C13 H13 0.9500
C14 C15 1.399(7)
C14 H14 0.9500
C15 C16 1.506(7)
C16 C17 1.510(10)
C16 C18 1.537(9)
C16 H16 1.0000
C17 H17A 0.9800
C17 H17B 0.9800
C17 H17C 0.9800
C18 H18A 0.9800
C18 H18B 0.9800
C18 H18C 0.9800
C19 C20 1.523(9)
C19 C21 1.538(9)
C19 H19 1.0000
C20 H20A 0.9800
C20 H20B 0.9800
C20 H20C 0.9800
C21 H21A 0.9800
C21 H21B 0.9800
C21 H21C 0.9800
C22 C23 1.424(7)
C22 C27 1.432(7)
C23 C24 1.383(7)
C23 C31 1.528(7)
C24 C25 1.378(9)
C24 H24 0.9500
C25 C26 1.371(9)
C25 H25 0.9500
C26 C27 1.370(7)
C26 H26 0.9500
C27 C28 1.490(7)
C28 C29 1.519(8)
C28 C30 1.542(8)
C28 H28 1.0000
C29 H29A 0.9800
C29 H29B 0.9800
C29 H29C 0.9800
C30 H30A 0.9800
C30 H30B 0.9800
C30 H30C 0.9800
C31 C32 1.50(2)
C31 C33' 1.52(2)
C31 C32' 1.554(18)
C31 C33 1.58(2)
C31 H31 0.9300
C32 H32A 0.9800
C32 H32B 0.9800
C32 H32C 0.9800
C33 H33A 0.9800
C33 H33B 0.9800
C33 H33C 0.9800
C32' H32D 0.9800
C32' H32E 0.9800
C32' H32F 0.9800
C33' H33D 0.9800
C33' H33E 0.9800
C33' H33F 0.9800
C34 H34 0.9500
C35 C38 1.499(8)
C35 C36 1.512(9)
C35 C37 1.523(8)
C36 H36A 0.9800
C36 H36B 0.9800
C36 H36C 0.9800
C37 H37A 0.9800
C37 H37B 0.9800
C37 H37C 0.9800
C38 H38A 0.9800
C38 H38B 0.9800
C38 H38C 0.9800
